data_7716963
loop_
_publ_author_name
'Kumar, Anuj'
'Ghatak, Aheli'
'Murugavel, Ramaswamy'

_publ_section_title
;
 Facile room-temperature synthesis of layered transition metal
 phosphonates <i>via</i> hitherto unknown alkali metal <i>tert</i>-butyl
 phosphonates.
;
_journal_issue 34
_journal_name_full 'Dalton transactions (Cambridge, England : 2003)'
_journal_page_first 14399
_journal_page_last 14410
_journal_paper_doi 10.1039/d4dt01668h
_journal_volume 53
_journal_year 2024
_chemical_formula_moiety 'C4 H16 Li O6 P, H2 O'
_chemical_formula_sum 'C4 H18 Li O7 P'
_chemical_formula_weight 216.09
_space_group_crystal_system triclinic
_space_group_IT_number 2
_space_group_name_Hall '-P 1'
_space_group_name_H-M_alt 'P -1'
_atom_sites_solution_hydrogens mixed
_atom_sites_solution_primary iterative
_audit_creation_date 2024-01-29
_audit_creation_method
;
Olex2 1.3-ac4
(compiled 2019.04.23 svn.r3594 for Rigaku Oxford Diffraction, GUI svn.r5739)
;
_audit_update_record
;
2024-02-02 deposited with the CCDC.	2024-07-30 downloaded from the CCDC.
;
_cell_angle_alpha 79.599(4)
_cell_angle_beta 88.942(4)
_cell_angle_gamma 63.141(5)
_cell_formula_units_Z 2
_cell_length_a 6.2774(3)
_cell_length_b 6.5742(4)
_cell_length_c 15.5423(8)
_cell_measurement_reflns_used 5115
_cell_measurement_temperature 150
_cell_measurement_theta_max 28.5600
_cell_measurement_theta_min 2.6500
_cell_volume 561.36(6)
_computing_cell_refinement 'CrysAlisPro 1.171.39.32a (Rigaku OD, 2017)'
_computing_data_collection 'CrysAlisPro 1.171.39.32a (Rigaku OD, 2017)'
_computing_data_reduction 'CrysAlisPro 1.171.39.32a (Rigaku OD, 2017)'
_computing_molecular_graphics 'Olex2 (Dolomanov et al., 2009)'
_computing_publication_material 'Olex2 (Dolomanov et al., 2009)'
_computing_structure_refinement 'ShelXL (Sheldrick, 2015)'
_computing_structure_solution 'olex2.solve (Bourhis et al., 2015)'
_diffrn_ambient_temperature 150.0
_diffrn_detector 'CCD plate'
_diffrn_measured_fraction_theta_full 0.999
_diffrn_measured_fraction_theta_max 0.999
_diffrn_measurement_details
;
List of Runs (angles in degrees, time in seconds):

  # Type    Start    End  Width  t~exp~   \w     \q     \k     \f   Frames
#--------------------------------------------------------------------------
  1  \w    -53.00  94.00   1.00    4.00    --    5.00  19.00 -90.00  147
  2  \w   -104.00  24.00   1.00    4.00    --  -14.30 -72.00  60.00  128
  3  \w   -104.00  24.00   1.00    4.00    --  -14.30 -72.00-180.00  128
  4  \w   -104.00  19.00   1.00    4.00    --  -14.30 -38.00 -90.00  123
  5  \w    -53.00  75.00   1.00    4.00    --  -14.30  72.00-120.00  128
  6  \w    -50.00  75.00   1.00    4.00    --  -14.30  57.00   0.00  125
  7  \w    -50.00  75.00   1.00    4.00    --  -14.30  57.00-150.00  125
  8  \w    -53.00 -15.00   1.00    4.00    --  -14.30  72.00  30.00   38
  9  \w    -53.00  75.00   1.00    4.00    --  -14.30  72.00  90.00  128
;
_diffrn_measurement_device 'four-circle diffractometer'
_diffrn_measurement_device_type 'XtaLAB AFC12 (RCD3): Kappa single'
_diffrn_measurement_method '\w scans'
_diffrn_orient_matrix_type 'CrysAlisPro convention (1999,Acta A55,543-557)'
_diffrn_orient_matrix_UB_11 0.0864606000
_diffrn_orient_matrix_UB_12 -0.0212878000
_diffrn_orient_matrix_UB_13 0.0336497000
_diffrn_orient_matrix_UB_21 0.0679488000
_diffrn_orient_matrix_UB_22 0.0315930000
_diffrn_orient_matrix_UB_23 -0.0316959000
_diffrn_orient_matrix_UB_31 -0.0635023000
_diffrn_orient_matrix_UB_32 0.1172212000
_diffrn_orient_matrix_UB_33 0.0052100000
_diffrn_radiation_monochromator graphite
_diffrn_radiation_probe x-ray
_diffrn_radiation_type 'Mo K\a'
_diffrn_radiation_wavelength 0.71073
_diffrn_reflns_av_R_equivalents 0.0924
_diffrn_reflns_av_unetI/netI 0.0460
_diffrn_reflns_Laue_measured_fraction_full 0.999
_diffrn_reflns_Laue_measured_fraction_max 0.999
_diffrn_reflns_limit_h_max 7
_diffrn_reflns_limit_h_min -7
_diffrn_reflns_limit_k_max 7
_diffrn_reflns_limit_k_min -7
_diffrn_reflns_limit_l_max 18
_diffrn_reflns_limit_l_min -18
_diffrn_reflns_number 12680
_diffrn_reflns_point_group_measured_fraction_full 0.999
_diffrn_reflns_point_group_measured_fraction_max 0.999
_diffrn_reflns_theta_full 24.995
_diffrn_reflns_theta_max 24.995
_diffrn_reflns_theta_min 2.672
_diffrn_source 'fine-focus sealed X-ray tube'
_diffrn_source_type 'Enhance (Mo) X-ray Source'
_exptl_absorpt_coefficient_mu 0.248
_exptl_absorpt_correction_T_max 1.00000
_exptl_absorpt_correction_T_min 0.54706
_exptl_absorpt_correction_type multi-scan
_exptl_absorpt_process_details
;
CrysAlisPro 1.171.39.32a (Rigaku Oxford Diffraction, 2017)
Empirical absorption correction using spherical harmonics,
 implemented in SCALE3 ABSPACK scaling algorithm.
;
_exptl_crystal_colour colourless
_exptl_crystal_colour_primary colourless
_exptl_crystal_density_diffrn 1.278
_exptl_crystal_description plate
_exptl_crystal_F_000 232
_exptl_crystal_size_max 0.3
_exptl_crystal_size_mid 0.3
_exptl_crystal_size_min 0.1
_refine_diff_density_max 0.872
_refine_diff_density_min -0.369
_refine_diff_density_rms 0.086
_refine_ls_extinction_method none
_refine_ls_goodness_of_fit_ref 1.066
_refine_ls_hydrogen_treatment mixed
_refine_ls_matrix_type full
_refine_ls_number_parameters 136
_refine_ls_number_reflns 1969
_refine_ls_number_restraints 0
_refine_ls_restrained_S_all 1.066
_refine_ls_R_factor_all 0.0705
_refine_ls_R_factor_gt 0.0632
_refine_ls_shift/su_max 0.001
_refine_ls_shift/su_mean 0.000
_refine_ls_structure_factor_coef Fsqd
_refine_ls_weighting_details 'w=1/[\s^2^(Fo^2^)+(0.1038P)^2^+0.2998P] where P=(Fo^2^+2Fc^2^)/3'
_refine_ls_weighting_scheme calc
_refine_ls_wR_factor_gt 0.1661
_refine_ls_wR_factor_ref 0.1742
_reflns_Friedel_coverage 0.000
_reflns_number_gt 1700
_reflns_number_total 1969
_reflns_threshold_expression 'I > 2\s(I)'
_cod_data_source_file d4dt01668h2.cif
_cod_data_source_block ak-251
_cod_database_code 7716963
_shelx_shelxl_version_number 2018/3
_chemical_oxdiff_formula 'Li1 O5 P4'
_shelx_space_group_comment
;
The symmetry employed for this shelxl refinement is uniquely defined
by the following loop, which should always be used as a source of
symmetry information in preference to the above space-group names.
They are only intended as comments.
;
_shelx_estimated_absorpt_t_max 0.976
_shelx_estimated_absorpt_t_min 0.929
_reflns_odcompleteness_completeness 99.96
_reflns_odcompleteness_iscentric 1
_reflns_odcompleteness_theta 26.32
_olex2_refinement_description
;
1. Fixed Uiso
 At 1.5 times of:
  All C(H,H,H) groups, All O(H) groups, All O(H,H) groups
2.a Free rotating group:
 O7(H7A)
2.b Rotating group:
 O4(H4A,H4B), O5(H5A), O6(H6A,H6B)
2.c Idealised Me refined as rotating group:
 C2(H2A,H2B,H2C), C3(H3A,H3B,H3C), C4(H4C,H4D,H4E)
2.d Idealised tetrahedral OH refined as rotating group:
 O3(H3)
;
_olex2_submission_special_instructions 'No special instructions were received'
_oxdiff_exptl_absorpt_empirical_details
;
Empirical correction (ABSPACK) includes:
- Absorption correction using spherical harmonics
- Frame scaling
;
_oxdiff_exptl_absorpt_empirical_full_max 2.814
_oxdiff_exptl_absorpt_empirical_full_min 0.338

loop_
_space_group_symop_operation_xyz
'x, y, z'
'-x, -y, -z'

loop_
_atom_site_label
_atom_site_type_symbol
_atom_site_fract_x
_atom_site_fract_y
_atom_site_fract_z
_atom_site_U_iso_or_equiv
_atom_site_adp_type
_atom_site_occupancy
_atom_site_site_symmetry_order
_atom_site_calc_flag
_atom_site_refinement_flags_posn
_atom_site_refinement_flags_adp
_atom_site_refinement_flags_occupancy
_atom_site_disorder_assembly
_atom_site_disorder_group
P1 P 0.67938(12) 0.26694(12) 0.73106(4) 0.0272(3) Uani 1 1 d . . . . .
O1 O 0.4811(3) 0.5034(3) 0.69348(12) 0.0295(5) Uani 1 1 d . . . . .
O2 O 0.6947(4) 0.0733(3) 0.68791(14) 0.0383(6) Uani 1 1 d . . . . .
O3 O 0.9321(3) 0.2666(3) 0.72068(13) 0.0321(5) Uani 1 1 d . . . . .
H3 H 0.915016 0.401877 0.718190 0.048 Uiso 1 1 calc GR . . . .
O4 O 0.2220(4) 0.7572(4) 0.49765(14) 0.0413(6) Uani 1 1 d . . . . .
H4A H 0.261301 0.621022 0.488872 0.062 Uiso 1 1 d GR . . . .
H4B H 0.247674 0.827111 0.450073 0.062 Uiso 1 1 d GR . . . .
O5 O 0.7381(4) 0.6697(4) 0.53885(14) 0.0342(5) Uani 1 1 d . . . . .
H5A H 0.713811 0.763168 0.489889 0.051 Uiso 1 1 d GR . . . .
H5B H 0.835(7) 0.661(6) 0.574(2) 0.039(10) Uiso 1 1 d . . . . .
O6 O 0.3197(3) 1.0441(3) 0.62234(12) 0.0304(5) Uani 1 1 d . . . . .
H6A H 0.430453 1.045307 0.652999 0.046 Uiso 1 1 d GR . . . .
H6B H 0.206078 1.068246 0.656399 0.046 Uiso 1 1 d GR . . . .
C1 C 0.6605(5) 0.1958(6) 0.84845(19) 0.0387(8) Uani 1 1 d . . . . .
C2 C 0.6695(8) 0.3832(7) 0.8917(2) 0.0631(11) Uani 1 1 d . . . . .
H2A H 0.823922 0.384564 0.883071 0.095 Uiso 1 1 calc GR . . . .
H2B H 0.650409 0.349973 0.954576 0.095 Uiso 1 1 calc GR . . . .
H2C H 0.539890 0.535252 0.865054 0.095 Uiso 1 1 calc GR . . . .
C3 C 0.8723(6) -0.0426(7) 0.8861(2) 0.0508(9) Uani 1 1 d . . . . .
H3A H 0.862368 -0.162512 0.859403 0.076 Uiso 1 1 calc GR . . . .
H3B H 0.865725 -0.079227 0.949748 0.076 Uiso 1 1 calc GR . . . .
H3C H 1.023329 -0.037536 0.872975 0.076 Uiso 1 1 calc GR . . . .
C4 C 0.4243(7) 0.1819(9) 0.8642(3) 0.0727(14) Uani 1 1 d . . . . .
H4C H 0.289626 0.329830 0.837020 0.109 Uiso 1 1 calc GR . . . .
H4D H 0.407714 0.150592 0.927355 0.109 Uiso 1 1 calc GR . . . .
H4E H 0.425096 0.056497 0.838126 0.109 Uiso 1 1 calc GR . . . .
Li1 Li 0.4314(8) 0.7368(8) 0.5924(3) 0.0330(11) Uani 1 1 d . . . . .
O7 O 1.0024(4) 0.6305(4) 0.68928(15) 0.0358(5) Uani 1 1 d . . . . .
H7A H 1.147984 0.603313 0.693918 0.054 Uiso 1 1 d G . . . .
H7B H 0.928(9) 0.763(8) 0.699(3) 0.078(15) Uiso 1 1 d . . . . .

loop_
_atom_site_aniso_label
_atom_site_aniso_U_11
_atom_site_aniso_U_22
_atom_site_aniso_U_33
_atom_site_aniso_U_23
_atom_site_aniso_U_13
_atom_site_aniso_U_12
P1 0.0176(5) 0.0272(5) 0.0337(5) -0.0028(3) -0.0008(3) -0.0086(3)
O1 0.0186(10) 0.0285(11) 0.0360(11) -0.0021(8) 0.0024(8) -0.0077(9)
O2 0.0266(12) 0.0316(11) 0.0546(13) -0.0118(9) -0.0064(9) -0.0098(9)
O3 0.0196(11) 0.0276(11) 0.0455(12) -0.0045(9) 0.0020(8) -0.0087(9)
O4 0.0324(12) 0.0457(13) 0.0429(12) -0.0059(10) -0.0033(9) -0.0161(11)
O5 0.0225(11) 0.0411(13) 0.0356(12) -0.0021(9) -0.0001(9) -0.0135(10)
O6 0.0210(10) 0.0328(11) 0.0378(11) -0.0079(8) 0.0030(8) -0.0122(9)
C1 0.0240(16) 0.0507(19) 0.0341(16) 0.0017(14) -0.0028(12) -0.0140(15)
C2 0.057(3) 0.077(3) 0.043(2) -0.0233(19) 0.0024(17) -0.015(2)
C3 0.0373(19) 0.058(2) 0.0435(19) 0.0139(16) -0.0096(15) -0.0178(17)
C4 0.034(2) 0.110(4) 0.054(2) 0.026(2) 0.0017(16) -0.031(2)
Li1 0.026(3) 0.033(3) 0.036(2) -0.003(2) -0.0014(19) -0.011(2)
O7 0.0182(11) 0.0290(12) 0.0593(14) -0.0084(10) 0.0020(10) -0.0099(10)

loop_
_atom_type_symbol
_atom_type_description
_atom_type_scat_dispersion_real
_atom_type_scat_dispersion_imag
_atom_type_scat_source
C C 0.0033 0.0016 'International Tables Vol C Tables 4.2.6.8 and 6.1.1.4'
H H 0.0000 0.0000 'International Tables Vol C Tables 4.2.6.8 and 6.1.1.4'
Li Li -0.0003 0.0001 'International Tables Vol C Tables 4.2.6.8 and 6.1.1.4'
O O 0.0106 0.0060 'International Tables Vol C Tables 4.2.6.8 and 6.1.1.4'
P P 0.1023 0.0942 'International Tables Vol C Tables 4.2.6.8 and 6.1.1.4'

loop_
_geom_angle_atom_site_label_1
_geom_angle_atom_site_label_2
_geom_angle_atom_site_label_3
_geom_angle
_geom_angle_site_symmetry_1
_geom_angle_site_symmetry_3
_geom_angle_publ_flag
O1 P1 O2 115.15(11) . . ?
O1 P1 O3 110.25(10) . . ?
O1 P1 C1 110.25(13) . . ?
O2 P1 O3 105.27(12) . . ?
O2 P1 C1 110.30(15) . . ?
O3 P1 C1 105.05(12) . . ?
P1 O1 Li1 135.56(19) . . ?
P1 O3 H3 109.5 . . ?
H4A O4 H4B 104.4 . . ?
Li1 O4 H4A 108.9 . . ?
Li1 O4 H4B 109.4 . . ?
H5A O5 H5B 117.1 . . ?
Li1 O5 H5A 110.0 . . ?
Li1 O5 H5B 110(3) . . ?
H6A O6 H6B 104.3 . . ?
Li1 O6 H6A 109.4 . . ?
Li1 O6 H6B 109.5 . . ?
C2 C1 P1 109.2(2) . . ?
C2 C1 C3 110.0(3) . . ?
C2 C1 C4 110.8(3) . . ?
C3 C1 P1 109.2(2) . . ?
C4 C1 P1 108.4(2) . . ?
C4 C1 C3 109.2(3) . . ?
C1 C2 H2A 109.5 . . ?
C1 C2 H2B 109.5 . . ?
C1 C2 H2C 109.5 . . ?
H2A C2 H2B 109.5 . . ?
H2A C2 H2C 109.5 . . ?
H2B C2 H2C 109.5 . . ?
C1 C3 H3A 109.5 . . ?
C1 C3 H3B 109.5 . . ?
C1 C3 H3C 109.5 . . ?
H3A C3 H3B 109.5 . . ?
H3A C3 H3C 109.5 . . ?
H3B C3 H3C 109.5 . . ?
C1 C4 H4C 109.5 . . ?
C1 C4 H4D 109.5 . . ?
C1 C4 H4E 109.5 . . ?
H4C C4 H4D 109.5 . . ?
H4C C4 H4E 109.5 . . ?
H4D C4 H4E 109.5 . . ?
O1 Li1 O4 115.6(3) . . ?
O1 Li1 O5 109.7(2) . . ?
O1 Li1 O6 111.9(2) . . ?
O4 Li1 O5 103.9(2) . . ?
O4 Li1 O6 109.3(2) . . ?
O6 Li1 O5 105.7(2) . . ?
H7A O7 H7B 103.8 . . ?

loop_
_geom_bond_atom_site_label_1
_geom_bond_atom_site_label_2
_geom_bond_distance
_geom_bond_site_symmetry_2
_geom_bond_publ_flag
P1 O1 1.5027(19) . ?
P1 O2 1.508(2) . ?
P1 O3 1.5904(19) . ?
P1 C1 1.815(3) . ?
O1 Li1 1.906(5) . ?
O3 H3 0.8400 . ?
O4 H4A 0.8508 . ?
O4 H4B 0.8509 . ?
O4 Li1 1.938(5) . ?
O5 H5A 0.8549 . ?
O5 H5B 0.80(4) . ?
O5 Li1 1.975(5) . ?
O6 H6A 0.8536 . ?
O6 H6B 0.8535 . ?
O6 Li1 1.959(5) . ?
C1 C2 1.528(5) . ?
C1 C3 1.543(5) . ?
C1 C4 1.539(4) . ?
C2 H2A 0.9800 . ?
C2 H2B 0.9800 . ?
C2 H2C 0.9800 . ?
C3 H3A 0.9800 . ?
C3 H3B 0.9800 . ?
C3 H3C 0.9800 . ?
C4 H4C 0.9800 . ?
C4 H4D 0.9800 . ?
C4 H4E 0.9800 . ?
O7 H7A 0.8502 . ?
O7 H7B 0.82(5) . ?

loop_
_geom_hbond_atom_site_label_D
_geom_hbond_atom_site_label_H
_geom_hbond_atom_site_label_A
_geom_hbond_distance_DH
_geom_hbond_distance_HA
_geom_hbond_distance_DA
_geom_hbond_angle_DHA
_geom_hbond_site_symmetry_A
_geom_hbond_publ_flag
O3 H3 O7 0.84 1.80 2.585(3) 153.9 . yes
O4 H4A O5 0.85 2.03 2.862(3) 165.1 2_666 yes
O5 H5A O6 0.85 1.91 2.768(3) 175.9 2_676 yes
O5 H5B O7 0.80(4) 2.03(4) 2.797(3) 161(3) . yes
O6 H6A O2 0.85 1.85 2.680(3) 163.5 1_565 yes
O6 H6B O3 0.85 2.01 2.802(3) 154.1 1_465 yes
O7 H7A O1 0.85 1.89 2.730(3) 170.4 1_655 yes
O7 H7B O2 0.82(5) 1.88(5) 2.665(3) 161(4) 1_565 yes

loop_
_geom_torsion_atom_site_label_1
_geom_torsion_atom_site_label_2
_geom_torsion_atom_site_label_3
_geom_torsion_atom_site_label_4
_geom_torsion
_geom_torsion_site_symmetry_1
_geom_torsion_site_symmetry_2
_geom_torsion_site_symmetry_3
_geom_torsion_site_symmetry_4
_geom_torsion_publ_flag
O1 P1 C1 C2 -57.1(2) . . . . ?
O1 P1 C1 C3 -177.5(2) . . . . ?
O1 P1 C1 C4 63.7(3) . . . . ?
O2 P1 O1 Li1 -78.5(3) . . . . ?
O2 P1 C1 C2 174.6(2) . . . . ?
O2 P1 C1 C3 54.2(3) . . . . ?
O2 P1 C1 C4 -64.6(3) . . . . ?
O3 P1 O1 Li1 40.4(3) . . . . ?
O3 P1 C1 C2 61.6(2) . . . . ?
O3 P1 C1 C3 -58.7(2) . . . . ?
O3 P1 C1 C4 -177.5(3) . . . . ?
C1 P1 O1 Li1 156.0(3) . . . . ?
